data_2102122
loop_
_publ_author_name
'Dalhus, Bj\/orn'
'G\"orbitz, Carl Henrik'

_publ_section_title
;
 Structural relationships in crystals accommodating different
 stereoisomers of 2-amino-3-methylpentanoic acid
;
_journal_issue 4
_journal_name_full 'Acta Crystallographica Section B'
_journal_page_first 720
_journal_page_last 727
_journal_paper_doi 10.1107/S0108768100002810
_journal_volume 56
_journal_year 2000
_chemical_formula_sum 'C6 H13 N O2'
_chemical_formula_weight 131.17
_chemical_name_systematic
;
 ?
;
_space_group_IT_number 4
_symmetry_cell_setting monoclinic
_symmetry_space_group_name_Hall 'P 2yb'
_symmetry_space_group_name_H-M 'P 1 21 1'
_audit_creation_method SHELXL
_cell_angle_alpha 90.000
_cell_angle_beta 98.0330(10)
_cell_angle_gamma 90.000
_cell_formula_units_Z 4
_cell_length_a 9.67060(10)
_cell_length_b 5.25830(10)
_cell_length_c 14.1018(2)
_cell_measurement_reflns_used 7959
_cell_measurement_temperature 150(2)
_cell_volume 710.053(18)
_computing_structure_refinement 'SHELXTL (Sheldrick, 1995)'
_computing_structure_solution 'SHELXTL (Sheldrick, 1995)'
_diffrn_ambient_temperature 150(2)
_diffrn_measurement_device 'Siemens SMART CCD'
_diffrn_measurement_method '\w scans'
_diffrn_radiation_monochromator graphite
_diffrn_radiation_source 'fine-focus sealed tube'
_diffrn_radiation_type MoK\a
_diffrn_radiation_wavelength .71073
_diffrn_reflns_av_R_equivalents .0286
_diffrn_reflns_av_sigmaI/netI .0521
_diffrn_reflns_limit_h_max 20
_diffrn_reflns_limit_h_min -16
_diffrn_reflns_limit_k_max 10
_diffrn_reflns_limit_k_min -10
_diffrn_reflns_limit_l_max 25
_diffrn_reflns_limit_l_min -30
_diffrn_reflns_number 16583
_diffrn_reflns_theta_max 40.0
_diffrn_reflns_theta_min 1.46
_exptl_absorpt_coefficient_mu .091
_exptl_absorpt_correction_T_max .995
_exptl_absorpt_correction_T_min .921
_exptl_absorpt_correction_type 'multi-scan (Sheldrick, 1996)'
_exptl_crystal_colour Colourless
_exptl_crystal_density_diffrn 1.227
_exptl_crystal_description Plate
_exptl_crystal_F_000 288
_exptl_crystal_size_max .90
_exptl_crystal_size_mid .50
_exptl_crystal_size_min .05
_refine_diff_density_max .535
_refine_diff_density_min -.308
_refine_ls_abs_structure_details 'Flack H D (1983), Acta Cryst. A39, 876-881'
_refine_ls_abs_structure_Flack .6(4)
_refine_ls_extinction_method none
_refine_ls_goodness_of_fit_all 1.062
_refine_ls_goodness_of_fit_obs 1.074
_refine_ls_matrix_type full
_refine_ls_number_parameters 196
_refine_ls_number_reflns 11371
_refine_ls_number_restraints 1
_refine_ls_restrained_S_all 1.091
_refine_ls_restrained_S_obs 1.074
_refine_ls_R_factor_all .0714
_refine_ls_R_factor_obs .0483
_refine_ls_shift/esd_max -.002
_refine_ls_shift/esd_mean .000
_refine_ls_structure_factor_coef Fsqd
_refine_ls_weighting_details 'w=1/[\s^2^(Fo^2^)+(0.0567P)^2^+0.0061P] where P=(Fo^2^+2Fc^2^)/3'
_refine_ls_weighting_scheme calc
_refine_ls_wR_factor_all .1237
_refine_ls_wR_factor_obs .1080
_reflns_number_observed 8967
_reflns_number_total 11372
_reflns_observed_criterion >2sigma(I)
_cod_data_source_file os0046.cif
_cod_data_source_block 6
_cod_depositor_comments
;
The following automatic conversions were performed:
'_symmetry_cell_setting' value 'Monoclinic' changed to 'monoclinic'
according to '/home/saulius/struct/CIF-dictionaries/cif_core.dic'
dictionary named 'cif_core.dic' version 2.4.1 from 2010-06-29.

Automatic conversion script
Id: cif_fix_enum 1527 2010-12-29 10:47:43Z saulius 

The following automatic conversions were performed:

'_symmetry_cell_setting' value 'Monoclinic' changed to 'monoclinic'
according to /home/saulius/struct/CIF-dictionaries/cif_core.dic
dictionary named 'cif_core.dic' version 2.4.1 from 2010-06-29.

Automatic conversion script
Id: cif_fix_values 1715 2011-07-08 13:25:40Z adriana 

The following automatic conversions were performed:

'_refine_ls_weighting_scheme' value 'calc
w=1/[\s^2^(Fo^2^)+(0.0567P)^2^+0.0061P] where P=(Fo^2^+2Fc^2^)/3' was
changed to 'calc'. New tag '_refine_ls_weighting_details' was
created. The value of the new tag was set to
'w=1/[\s^2^(Fo^2^)+(0.0567P)^2^+0.0061P] where P=(Fo^2^+2Fc^2^)/3'.

Automatic conversion script
Id: cif_fix_values 3143 2015-03-26 13:38:13Z robertas 
;
_cod_original_cell_volume 710.05(2)
_cod_original_sg_symbol_H-M 'P 21'
_cod_database_code 2102122
_cod_database_fobs_code 2102122

loop_
_symmetry_equiv_pos_as_xyz
'x, y, z'
'-x, y+1/2, -z'

loop_
_atom_site_aniso_label
_atom_site_aniso_U_11
_atom_site_aniso_U_22
_atom_site_aniso_U_33
_atom_site_aniso_U_12
_atom_site_aniso_U_13
_atom_site_aniso_U_23
O1A .01018(15) .0166(2) .0186(2) -.00049(15) .00182(14) -.0012(2)
O2A .0145(2) .0113(2) .0254(2) .00250(15) .0033(2) -.0008(2)
N1A .0111(2) .0130(2) .0156(2) .00231(15) .0023(2) -.0012(2)
C1A .0099(2) .0121(2) .0143(2) .0016(2) .0028(2) .0009(2)
C2A .0091(2) .0110(2) .0167(2) .0007(2) .0024(2) -.0008(2)
C3A .0122(2) .0142(2) .0168(2) .0012(2) -.0002(2) -.0017(2)
C4A .0231(3) .0208(3) .0285(4) -.0044(2) -.0050(3) -.0056(3)
C5A .0197(3) .0213(3) .0153(2) -.0002(2) .0026(2) .0004(2)
C6A .0397(5) .0357(5) .0152(3) .0002(4) .0016(3) .0009(3)
O1B .0103(2) .0156(2) .0226(2) .00147(14) .00016(15) -.0042(2)
O2B .0189(2) .0119(2) .0295(3) .0034(2) .0010(2) .0020(2)
N1B .0127(2) .0169(2) .0167(2) .0054(2) .0029(2) .0018(2)
C1B .0107(2) .0120(2) .0151(2) .0018(2) .0016(2) .0000(2)
C2B .0097(2) .0139(2) .0163(2) .0006(2) .0014(2) .0009(2)
C3B .0125(2) .0200(3) .0152(2) -.0011(2) .0010(2) .0011(2)
C4B .0201(3) .0423(5) .0237(3) .0078(3) .0015(3) .0132(3)
C5B .0406(5) .0346(5) .0201(3) .0087(4) .0019(3) -.0065(3)
C6B .0505(6) .0718(10) .0192(4) .0068(7) .0075(4) -.0104(5)

loop_
_atom_site_label
_atom_site_fract_x
_atom_site_fract_y
_atom_site_fract_z
_atom_site_U_iso_or_equiv
_atom_site_thermal_displace_type
_atom_site_calc_flag
_atom_site_refinement_flags
_atom_site_occupancy
_atom_site_type_symbol
O1A .64390(5) .61873(11) .58600(4) .01513(8) Uani d . 1 O
O2A .73315(5) .99335(10) .63843(4) .01703(9) Uani d . 1 O
N1A .89125(6) .40288(11) .57706(4) .01317(8) Uani d . 1 N
H1A .8415(14) .289(3) .6025(10) .026(3) Uiso d . 1 H
H2A .9777(14) .344(3) .5773(9) .022(3) Uiso d . 1 H
H3A .8598(14) .438(3) .5172(10) .028(3) Uiso d . 1 H
C1A .74430(6) .76242(12) .61626(4) .01199(9) Uani d . 1 C
C2A .89164(6) .64770(12) .63091(5) .01219(9) Uani d . 1 C
H4A .9554(8) .7683(15) .6038(3) .015 Uiso calc R 1 H
C3A .94808(6) .60705(13) .73830(5) .01464(10) Uani d . 1 C
H5A 1.0226(10) .4781(17) .74185(7) .018 Uiso calc R 1 H
C4A 1.01413(9) .8529(2) .78089(7) .0249(2) Uani d . 1 C
H6A 1.0824(10) .9165(11) .7401(5) .037 Uiso calc R 1 H
H7A 1.0626(9) .8194(5) .8465(7) .037 Uiso calc R 1 H
H8A .9403(7) .9825(13) .7837(6) .037 Uiso calc R 1 H
C5A .83562(8) .5049(2) .79516(5) .01878(11) Uani d . 1 C
H9A .7623(7) .6316(12) .79429(5) .023 Uiso calc R 1 H
H10A .7943(4) .3534(15) .7635(3) .023 Uiso calc R 1 H
C6A .89085(12) .4393(2) .89933(6) .0304(2) Uani d . 1 C
H11A .8170(8) .351(2) .9288(4) .046 Uiso calc R 1 H
H12A .9178(11) .5978(16) .9353(4) .046 Uiso calc R 1 H
H13A .9735(11) .327(2) .90132(8) .046 Uiso calc R 1 H
O1B 1.16317(5) 1.22830(11) .58923(4) .01637(9) Uani d . 1 O
O2B 1.24741(6) 1.62364(11) .61395(4) .02034(10) Uani d . 1 O
N1B 1.43383(6) 1.04848(12) .60816(4) .01535(9) Uani d . 1 N
H1B 1.3871(16) .917(3) .6197(11) .028(3) Uiso d . 1 H
H2B 1.5251(14) 1.013(3) .6248(10) .024(3) Uiso d . 1 H
H3B 1.4143(13) 1.084(3) .5462(10) .020(3) Uiso d . 1 H
C1B 1.25852(6) 1.38685(12) .61819(5) .01262(9) Uani d . 1 C
C2B 1.39799(6) 1.27240(13) .66580(5) .01338(9) Uani d . 1 C
H4B 1.4691(10) 1.3963(17) .66696(5) .016 Uiso calc R 1 H
C3B 1.38807(7) 1.18566(14) .76921(5) .01600(11) Uani d . 1 C
H5B 1.3130(10) 1.0596(17) .76637(6) .019 Uiso calc R 1 H
C4B 1.52314(9) 1.0579(2) .81456(7) .0289(2) Uani d . 1 C
H6B 1.5448(6) .9100(19) .7736(6) .043 Uiso calc R 1 H
H7B 1.5117(4) .9947(19) .8805(7) .043 Uiso calc R 1 H
H8B 1.6021(8) 1.1845(14) .8195(7) .043 Uiso calc R 1 H
C5B 1.34993(10) 1.4083(2) .83059(6) .0320(2) Uani d . 1 C
H9B 1.42612(13) 1.5228(2) .84033(6) .038 Uiso calc R 1 H
H10B 1.27286(11) 1.4962(2) .79688(9) .038 Uiso calc R 1 H
C6B 1.31314(10) 1.3257(2) .92814(7) .0469(3) Uani d R 1 C
H11B 1.28998(10) 1.4777(2) .96450(10) .070 Uiso calc R 1 H
H12B 1.39405(11) 1.2363(2) .96450(10) .070 Uiso calc R 1 H
H13B 1.23156(13) 1.2095(2) .91861(6) .070 Uiso calc R 1 H

loop_
_atom_type_symbol
_atom_type_description
_atom_type_scat_dispersion_real
_atom_type_scat_dispersion_imag
_atom_type_scat_source
C C .0033 .0016 'International Tables Vol C Tables 4.2.6.8 and 6.1.1.4'
H H .0000 .0000 'International Tables Vol C Tables 4.2.6.8 and 6.1.1.4'
N N .0061 .0033 'International Tables Vol C Tables 4.2.6.8 and 6.1.1.4'
O O .0106 .0060 'International Tables Vol C Tables 4.2.6.8 and 6.1.1.4'

loop_
_geom_angle_atom_site_label_1
_geom_angle_atom_site_label_2
_geom_angle_atom_site_label_3
_geom_angle
C2A N1A H1A 110.2(10)
C2A N1A H2A 111.1(9)
H1A N1A H2A 109.3(13)
C2A N1A H3A 106.6(11)
H1A N1A H3A 113.6(13)
H2A N1A H3A 106.0(12)
O1A C1A O2A 125.00(6)
O1A C1A C2A 117.91(6)
O2A C1A C2A 117.05(5)
N1A C2A C1A 109.51(5)
N1A C2A C3A 110.67(5)
C1A C2A C3A 112.28(5)
N1A C2A H4A 108.09(3)
C1A C2A H4A 108.09(3)
C3A C2A H4A 108.09(3)
C4A C3A C5A 112.25(6)
C4A C3A C2A 109.76(6)
C5A C3A C2A 112.31(5)
C4A C3A H5A 107.42(4)
C5A C3A H5A 107.42(4)
C2A C3A H5A 107.42(3)
C3A C4A H6A 109.47(5)
C3A C4A H7A 109.47(4)
H6A C4A H7A 109.5
C3A C4A H8A 109.47(4)
H6A C4A H8A 109.5
H7A C4A H8A 109.5
C6A C5A C3A 113.72(7)
C6A C5A H9A 108.82(5)
C3A C5A H9A 108.82(4)
C6A C5A H10A 108.82(5)
C3A C5A H10A 108.82(4)
H9A C5A H10A 107.7
C5A C6A H11A 109.47(5)
C5A C6A H12A 109.47(5)
H11A C6A H12A 109.5
C5A C6A H13A 109.47(5)
H11A C6A H13A 109.5
H12A C6A H13A 109.5
C2B N1B H1B 111.4(10)
C2B N1B H2B 108.2(10)
H1B N1B H2B 108.1(14)
C2B N1B H3B 109.6(9)
H1B N1B H3B 108.2(13)
H2B N1B H3B 111.4(12)
O2B C1B O1B 125.86(6)
O2B C1B C2B 118.25(6)
O1B C1B C2B 115.85(6)
N1B C2B C1B 108.96(5)
N1B C2B C3B 109.26(6)
C1B C2B C3B 111.13(5)
N1B C2B H4B 109.15(3)
C1B C2B H4B 109.15(3)
C3B C2B H4B 109.15(4)
C4B C3B C5B 111.04(7)
C4B C3B C2B 111.30(6)
C5B C3B C2B 111.08(7)
C4B C3B H5B 107.75(5)
C5B C3B H5B 107.75(5)
C2B C3B H5B 107.75(3)
C3B C4B H6B 109.47(5)
C3B C4B H7B 109.47(4)
H6B C4B H7B 109.5
C3B C4B H8B 109.47(5)
H6B C4B H8B 109.5
H7B C4B H8B 109.5
C6B C5B C3B 113.29(5)
C6B C5B H9B 108.9
C3B C5B H9B 108.92(4)
C6B C5B H10B 108.9
C3B C5B H10B 108.92(4)
H9B C5B H10B 107.7
C5B C6B H11B 109.5
C5B C6B H12B 109.5
H11B C6B H12B 109.5
C5B C6B H13B 109.5
H11B C6B H13B 109.5
H12B C6B H13B 109.5

loop_
_geom_bond_atom_site_label_1
_geom_bond_atom_site_label_2
_geom_bond_distance
_geom_bond_publ_flag
O1A C1A 1.2569(8) yes
O2A C1A 1.2623(8) yes
N1A C2A 1.4944(8) yes
N1A H1A .876(15) ?
N1A H2A .891(14) ?
N1A H3A .876(15) ?
C1A C2A 1.5344(8) yes
C2A C3A 1.5512(9) yes
C2A H4A .997(12) ?
C3A C4A 1.5271(11) yes
C3A C5A 1.5356(10) yes
C3A H5A .986(13) ?
C4A H6A .992(9) ?
C4A H7A .992(9) ?
C4A H8A .992(9) ?
C5A C6A 1.5306(11) yes
C5A H9A .972(9) ?
C5A H10A .972(9) ?
C6A H11A .991(10) ?
C6A H12A .991(10) ?
C6A H13A .991(10) ?
O1B C1B 1.2676(8) yes
O2B C1B 1.2504(9) yes
N1B C2B 1.4986(9) yes
N1B H1B .85(2) ?
N1B H2B .901(14) ?
N1B H3B .888(13) ?
C1B C2B 1.5424(8) yes
C2B C3B 1.5437(9) yes
C2B H4B .946(13) ?
C3B C4B 1.5275(11) yes
C3B C5B 1.5316(11) yes
C3B H5B .980(13) ?
C4B H6B 1.008(10) ?
C4B H7B 1.008(10) ?
C4B H8B 1.008(10) ?
C5B C6B 1.5312(14) yes
C5B H9B .95 ?
C5B H10B .95 ?
C6B H11B .99 ?
C6B H12B .99 ?
C6B H13B .99 ?

loop_
_geom_torsion_atom_site_label_1
_geom_torsion_atom_site_label_2
_geom_torsion_atom_site_label_3
_geom_torsion_atom_site_label_4
_geom_torsion
_geom_torsion_publ_flag
O1A C1A C2A N1A 17.68(8) yes
O2A C1A C2A N1A -164.38(5) ?
O1A C1A C2A C3A -105.68(6) ?
O2A C1A C2A C3A 72.27(7) ?
N1A C2A C3A C4A 152.47(6) yes
C1A C2A C3A C4A -84.83(7) ?
N1A C2A C3A C5A -81.92(7) yes
C1A C2A C3A C5A 40.78(8) ?
C4A C3A C5A C6A -61.08(9) ?
C2A C3A C5A C6A 174.68(7) yes
O2B C1B C2B N1B -138.86(7) ?
O1B C1B C2B N1B 43.22(7) yes
O2B C1B C2B C3B 100.70(7) ?
O1B C1B C2B C3B -77.23(7) ?
N1B C2B C3B C4B 56.35(8) yes
C1B C2B C3B C4B 176.62(7) ?
N1B C2B C3B C5B -179.37(6) yes
C1B C2B C3B C5B -59.10(7) ?
C4B C3B C5B C6B -65.87(6) ?
C2B C3B C5B C6B 169.71(3) yes

loop_
_cod_related_entry_id
_cod_related_entry_database
_cod_related_entry_code
1 ChemSpider 85019
